data_7213142
loop_
_publ_author_name
'Bethel, Paul A.'
'Hill, Michael S.'
'Mahon, Mary F.'
'Molloy, Kieran C.'

_publ_section_title
;
 Reactions of organotin tetrazoles: synthesis of functionalised
 poly-tetrazoles
;
_journal_issue 23
_journal_name_full 'Journal of the Chemical Society, Perkin Transactions 1'
_journal_page_first 3507
_journal_paper_doi 10.1039/a905336k
_journal_year 1999
_chemical_formula_sum 'C8 H14 N8 O4'
_chemical_formula_weight 286.27
_chemical_name_systematic
; 

 ? 

;
_space_group_IT_number 14
_symmetry_cell_setting monoclinic
_symmetry_space_group_name_Hall '-P 2yab'
_symmetry_space_group_name_H-M 'P 1 21/a 1'
_atom_sites_solution_hydrogens geom
_atom_sites_solution_primary direct
_atom_sites_solution_secondary difmap
_audit_creation_method SHELXL
_cell_angle_alpha 90.00
_cell_angle_beta 96.350(13)
_cell_angle_gamma 90.00
_cell_formula_units_Z 4
_cell_length_a 7.2650(6)
_cell_length_b 12.408(2)
_cell_length_c 14.529(2)
_cell_measurement_temperature 293(2)
_cell_volume 1301.7(3)
_computing_structure_refinement 'SHELXL-93 (Sheldrick, 1993)'
_computing_structure_solution 'SHELXS-86 (Sheldrick, 1990)'
_diffrn_ambient_temperature 293(2)
_diffrn_radiation_monochromator graphite
_diffrn_radiation_source 'fine-focus sealed tube'
_diffrn_radiation_wavelength 0.70930
_diffrn_reflns_av_R_equivalents 0.0126
_diffrn_reflns_av_sigmaI/netI 0.0140
_diffrn_reflns_limit_h_max 8
_diffrn_reflns_limit_h_min -8
_diffrn_reflns_limit_k_max 0
_diffrn_reflns_limit_k_min -14
_diffrn_reflns_limit_l_max 0
_diffrn_reflns_limit_l_min -16
_diffrn_reflns_number 2131
_diffrn_reflns_theta_max 23.92
_diffrn_reflns_theta_min 2.16
_exptl_absorpt_coefficient_mu 0.119
_exptl_crystal_density_diffrn 1.461
_exptl_crystal_F_000 600
_exptl_crystal_size_max 0.2
_exptl_crystal_size_mid 0.2
_exptl_crystal_size_min 0.2
_refine_diff_density_max 0.202
_refine_diff_density_min -0.171
_refine_diff_density_rms 0.048
_refine_ls_extinction_coef 0.0586(73)
_refine_ls_extinction_expression Fc^*^=kFc[1+0.001xFc^2^\l^3^/sin(2\q)]^-1/4^
_refine_ls_extinction_method SHELXL
_refine_ls_goodness_of_fit_all 1.244
_refine_ls_goodness_of_fit_obs 1.391
_refine_ls_matrix_type full
_refine_ls_number_parameters 220
_refine_ls_number_reflns 2041
_refine_ls_number_restraints 10
_refine_ls_restrained_S_all 1.395
_refine_ls_restrained_S_obs 1.390
_refine_ls_R_factor_all 0.0615
_refine_ls_R_factor_obs 0.0404
_refine_ls_shift/esd_max 0.037
_refine_ls_shift/esd_mean 0.005
_refine_ls_structure_factor_coef F
_refine_ls_weighting_details 'w=1/[\s^2^(Fo^2^)+(0.1000P)^2^+0.0000P] where P=(Fo^2^+2Fc^2^)/3'
_refine_ls_weighting_scheme calc
_refine_ls_wR_factor_all 0.1836
_refine_ls_wR_factor_obs 0.1489
_reflns_number_observed 1410
_reflns_number_total 2045
_reflns_observed_criterion >2sigma(I)
_cod_data_source_file 905336ksup1.cif
_cod_data_source_block 93mh1
_cod_depositor_comments
;
The following automatic conversions were performed:

'_symmetry_cell_setting' value 'Monoclinic' changed to 'monoclinic'
according to /home/saulius/struct/CIF-dictionaries/cif_core.dic
dictionary named 'cif_core.dic' version 2.4.2 from 2011-04-26.

Automatic conversion script
Id: cif_fix_values 1891 2012-01-12 08:04:46Z andrius 

The following automatic conversions were performed:

'_refine_ls_weighting_scheme' value 'calc
w=1/[\s^2^(Fo^2^)+(0.1000P)^2^+0.0000P] where P=(Fo^2^+2Fc^2^)/3' was
changed to 'calc'. New tag '_refine_ls_weighting_details' was
created. The value of the new tag was set to
'w=1/[\s^2^(Fo^2^)+(0.1000P)^2^+0.0000P] where P=(Fo^2^+2Fc^2^)/3'.

Automatic conversion script
Id: cif_fix_values 3143 2015-03-26 13:38:13Z robertas 
;
_cod_original_sg_symbol_H-M P21/a
_cod_database_code 7213142

loop_
_symmetry_equiv_pos_as_xyz
'x, y, z'
'-x+1/2, y+1/2, -z'
'-x, -y, -z'
'x-1/2, -y-1/2, z'

loop_
_atom_site_aniso_label
_atom_site_aniso_U_11
_atom_site_aniso_U_22
_atom_site_aniso_U_33
_atom_site_aniso_U_23
_atom_site_aniso_U_13
_atom_site_aniso_U_12
N1 0.0441(10) 0.0269(9) 0.0344(10) -0.0029(7) 0.0051(7) -0.0025(7)
N2 0.0580(11) 0.0315(10) 0.0360(10) -0.0069(8) 0.0046(8) -0.0020(8)
N3 0.0655(12) 0.0315(9) 0.0316(9) -0.0066(7) 0.0074(8) 0.0007(8)
N4 0.0524(11) 0.0307(9) 0.0311(10) -0.0039(7) 0.0106(7) -0.0021(7)
N5 0.0451(10) 0.0236(9) 0.0339(9) 0.0033(7) 0.0061(7) 0.0038(7)
N6 0.0548(11) 0.0265(9) 0.0386(10) 0.0075(7) 0.0039(8) 0.0033(8)
N7 0.0618(12) 0.0297(9) 0.0360(10) 0.0085(7) 0.0067(8) 0.0001(8)
N8 0.0544(10) 0.0255(8) 0.0275(9) 0.0032(7) 0.0098(7) 0.0016(7)
C1 0.0361(10) 0.0278(10) 0.0274(10) -0.0008(8) 0.0030(7) 0.0017(8)
C2 0.0311(10) 0.0231(10) 0.0295(11) 0.0004(8) 0.0048(7) -0.0010(7)
C3 0.0406(11) 0.0284(10) 0.0261(10) 0.0028(8) 0.0043(8) 0.0003(8)
C4 0.0395(11) 0.0221(10) 0.0394(12) 0.0045(8) 0.0060(8) 0.0010(8)
C5 0.0396(11) 0.0248(10) 0.0371(11) -0.0034(8) 0.0064(8) 0.0003(8)
C6 0.0387(11) 0.0281(11) 0.0285(10) -0.0025(8) 0.0059(8) -0.0017(8)
C7 0.0305(9) 0.0263(10) 0.0263(10) 0.0012(8) 0.0056(7) -0.0002(7)
C8 0.0374(10) 0.0246(9) 0.0230(9) -0.0011(8) 0.0024(7) -0.0029(8)
O1 0.0652(11) 0.0328(9) 0.0380(9) -0.0073(7) 0.0122(7) -0.0092(7)
O2 0.0751(11) 0.0376(9) 0.0349(9) 0.0064(7) 0.0162(7) 0.0101(7)
O3 0.0587(10) 0.0399(9) 0.0467(9) -0.0039(7) 0.0195(7) 0.0004(7)
O4 0.0559(11) 0.0401(9) 0.0509(10) 0.0089(7) 0.0125(7) -0.0009(7)

loop_
_atom_site_label
_atom_site_type_symbol
_atom_site_fract_x
_atom_site_fract_y
_atom_site_fract_z
_atom_site_U_iso_or_equiv
_atom_site_thermal_displace_type
_atom_site_occupancy
_atom_site_calc_flag
_atom_site_refinement_flags
N1 N 0.1372(2) -0.00512(12) 0.65890(11) 0.0351(5) Uani 1 d .
N2 N 0.1579(2) -0.06724(13) 0.58387(11) 0.0419(5) Uani 1 d .
N3 N 0.2466(3) -0.01648(13) 0.52485(11) 0.0427(5) Uani 1 d .
N4 N 0.2852(2) 0.08114(13) 0.56143(11) 0.0376(5) Uani 1 d D
N5 N 0.3525(2) -0.00263(12) 0.84343(11) 0.0341(5) Uani 1 d .
N6 N 0.3337(2) -0.06348(13) 0.91921(11) 0.0401(5) Uani 1 d .
N7 N 0.2430(3) -0.01204(13) 0.97725(11) 0.0424(5) Uani 1 d .
N8 N 0.2006(2) 0.08397(12) 0.93893(10) 0.0354(5) Uani 1 d D
C1 C 0.2190(2) 0.08768(15) 0.64388(12) 0.0304(5) Uani 1 d .
C2 C 0.2332(2) 0.18637(14) 0.70076(12) 0.0278(5) Uani 1 d .
C3 C 0.2239(2) 0.28411(14) 0.65388(12) 0.0316(5) Uani 1 d .
H3 H 0.2114(2) 0.28409(14) 0.58948(12) 0.038 Uiso 1 calc R
C4 C 0.2328(2) 0.38110(14) 0.70036(13) 0.0335(5) Uani 1 d .
H4 H 0.2273(2) 0.44552(14) 0.66744(13) 0.040 Uiso 1 calc R
C5 C 0.2499(3) 0.38232(14) 0.79585(13) 0.0337(5) Uani 1 d .
H5 H 0.2553(3) 0.44749(14) 0.82766(13) 0.040 Uiso 1 calc R
C6 C 0.2590(2) 0.28594(14) 0.84394(12) 0.0316(5) Uani 1 d .
H6 H 0.2706(2) 0.28718(14) 0.90832(12) 0.038 Uiso 1 calc R
C7 C 0.2514(2) 0.18679(14) 0.79820(12) 0.0275(5) Uani 1 d .
C8 C 0.2675(2) 0.08953(14) 0.85644(12) 0.0284(5) Uani 1 d .
O1 O 0.0281(2) 0.22271(11) 1.04316(10) 0.0448(5) Uani 1 d D
O2 O 0.4540(2) 0.21468(12) 0.45316(10) 0.0484(5) Uani 1 d D
O3 O 0.4414(2) 0.14234(13) 0.26777(11) 0.0474(5) Uani 1 d D
O4 O 0.0536(2) 0.14811(13) 0.22594(11) 0.0485(5) Uani 1 d D
H1 H 0.3564(31) 0.1319(18) 0.5284(15) 0.058 Uiso 1 d D
H2 H 0.1391(31) 0.1383(18) 0.9769(14) 0.058 Uiso 1 d D
H1A H 0.0138(38) 0.1874(20) 1.1019(16) 0.072(8) Uiso 1 d D
H1B H 0.0802(35) 0.2918(17) 1.0541(18) 0.065(8) Uiso 1 d D
H2A H 0.4138(43) 0.2893(18) 0.4490(21) 0.091(10) Uiso 1 d D
H2B H 0.4666(40) 0.1854(21) 0.3943(16) 0.077(9) Uiso 1 d D
H3A H 0.4903(36) 0.0906(20) 0.2328(17) 0.078(9) Uiso 1 d D
H3B H 0.4759(38) 0.2108(21) 0.2489(17) 0.119(12) Uiso 1 d D
H4A H 0.1853(35) 0.1403(27) 0.2412(17) 0.113(12) Uiso 1 d D
H4B H 0.0067(32) 0.0923(19) 0.2553(16) 0.058(7) Uiso 1 d D

loop_
_atom_type_symbol
_atom_type_description
_atom_type_scat_dispersion_real
_atom_type_scat_dispersion_imag
_atom_type_scat_source
C C 0.0033 0.0016 'International Tables Vol C Tables 4.2.6.8 and 6.1.1.4'
H H 0.0000 0.0000 'International Tables Vol C Tables 4.2.6.8 and 6.1.1.4'
O O 0.0106 0.0060 'International Tables Vol C Tables 4.2.6.8 and 6.1.1.4'
N N 0.0061 0.0033 'International Tables Vol C Tables 4.2.6.8 and 6.1.1.4'

loop_
_geom_angle_atom_site_label_1
_geom_angle_atom_site_label_2
_geom_angle_atom_site_label_3
_geom_angle
C1 N1 N2 105.7(2)
N3 N2 N1 111.3(2)
N2 N3 N4 105.97(15)
N3 N4 C1 109.2(2)
C8 N5 N6 105.96(15)
N7 N6 N5 111.0(2)
N6 N7 N8 106.16(15)
N7 N8 C8 109.2(2)
N1 C1 N4 107.8(2)
N1 C1 C2 129.4(2)
N4 C1 C2 122.7(2)
C3 C2 C7 118.96(14)
C3 C2 C1 117.0(2)
C7 C2 C1 124.05(14)
C4 C3 C2 121.7(2)
C3 C4 C5 119.78(15)
C4 C5 C6 119.5(2)
C5 C6 C7 121.6(2)
C6 C7 C2 118.45(14)
C6 C7 C8 116.9(2)
C2 C7 C8 124.63(14)
N5 C8 N8 107.7(2)
N5 C8 C7 129.5(2)
N8 C8 C7 122.8(2)

loop_
_geom_bond_atom_site_label_1
_geom_bond_atom_site_label_2
_geom_bond_distance
N1 C1 1.325(2)
N1 N2 1.357(2)
N2 N3 1.292(2)
N3 N4 1.340(2)
N4 C1 1.342(2)
N5 C8 1.323(2)
N5 N6 1.354(2)
N6 N7 1.295(2)
N7 N8 1.336(2)
N8 C8 1.344(2)
C1 C2 1.475(2)
C2 C3 1.389(2)
C2 C7 1.407(3)
C3 C4 1.378(2)
C4 C5 1.379(3)
C5 C6 1.383(2)
C6 C7 1.396(2)
C7 C8 1.471(2)
